data_4131341
loop_
_publ_author_name
'Huang, Xiaoqiang'
'Quinn, Taylor R.'
'Harms, Klaus'
'Webster, Richard D.'
'Zhang, Lilu'
'Wiest, Olaf'
'Meggers, Eric'

_publ_section_title
;
 Direct Visible-Light-Excited Asymmetric Lewis Acid Catalysis of
 Intermolecular [2+2] Photocycloadditions.
;
_journal_issue 27
_journal_name_full 'Journal of the American Chemical Society'
_journal_page_first 9120
_journal_page_last 9123
_journal_paper_doi 10.1021/jacs.7b04363
_journal_volume 139
_journal_year 2017
_chemical_absolute_configuration ad
_chemical_formula_moiety 'C25 H28 N2 O2 S'
_chemical_formula_sum 'C25 H28 N2 O2 S'
_chemical_formula_weight 420.55
_space_group_crystal_system orthorhombic
_space_group_IT_number 18
_space_group_name_Hall 'P 2 2ab'
_space_group_name_H-M_alt 'P 21 21 2'
_atom_sites_solution_hydrogens mixed
_atom_sites_solution_primary dual
_atom_sites_solution_secondary difmap
_audit_creation_method SHELXL-2016/6
_cell_angle_alpha 90
_cell_angle_beta 90
_cell_angle_gamma 90
_cell_formula_units_Z 8
_cell_length_a 22.0286(9)
_cell_length_b 13.8772(6)
_cell_length_c 15.9440(7)
_cell_measurement_reflns_used 9411
_cell_measurement_temperature 110(2)
_cell_measurement_theta_max 24.7711
_cell_measurement_theta_min 2.5549
_cell_volume 4874.0(4)
_computing_cell_refinement 'SAINT V8.37A (Bruker AXS Inc., 2015)'
_computing_data_collection 'APEX3 (Bruker AXS Inc., 2015)'
_computing_data_reduction 'SAINT V8.37A (Bruker AXS Inc., 2015)'
_computing_molecular_graphics 'DIAMOND (Crystal Impact)'
_computing_structure_refinement 'SHELXL-2016/6 (Sheldrick, 2016)'
_computing_structure_solution 'XT V2014/1 (Bruker AXS Inc., 2014)'
_diffrn_ambient_temperature 110(2)
_diffrn_detector_area_resol_mean 7.9
_diffrn_measured_fraction_theta_full 0.999
_diffrn_measured_fraction_theta_max 0.997
_diffrn_measurement_device_type 'Bruker D8 QUEST area detector'
_diffrn_measurement_method '\w and \f scans'
_diffrn_radiation_type MoK\a
_diffrn_radiation_wavelength 0.71073
_diffrn_reflns_av_R_equivalents 0.0649
_diffrn_reflns_av_unetI/netI 0.0651
_diffrn_reflns_Laue_measured_fraction_full 0.999
_diffrn_reflns_Laue_measured_fraction_max 0.997
_diffrn_reflns_limit_h_max 25
_diffrn_reflns_limit_h_min -26
_diffrn_reflns_limit_k_max 16
_diffrn_reflns_limit_k_min -15
_diffrn_reflns_limit_l_max 18
_diffrn_reflns_limit_l_min -19
_diffrn_reflns_number 31255
_diffrn_reflns_point_group_measured_fraction_full 0.998
_diffrn_reflns_point_group_measured_fraction_max 0.996
_diffrn_reflns_theta_full 25.242
_diffrn_reflns_theta_max 25.285
_diffrn_reflns_theta_min 2.154
_diffrn_source 'microfocus sealed X-ray tube'
_exptl_absorpt_coefficient_mu 0.154
_exptl_absorpt_correction_T_max 0.7452
_exptl_absorpt_correction_T_min 0.6600
_exptl_absorpt_correction_type multi-scan
_exptl_crystal_colour colourless
_exptl_crystal_density_diffrn 1.146
_exptl_crystal_density_method 'not measured'
_exptl_crystal_description needle
_exptl_crystal_F_000 1792
_exptl_crystal_size_max 0.87
_exptl_crystal_size_mid 0.17
_exptl_crystal_size_min 0.04
_refine_diff_density_max 0.273
_refine_diff_density_min -0.240
_refine_diff_density_rms 0.044
_refine_ls_abs_structure_details
; 
 Flack x determined using 2583 quotients [(I+)-(I-)]/[(I+)+(I-)] 
 (Parsons, Flack and Wagner, Acta Cryst. B69 (2013) 249-259). 
;
_refine_ls_abs_structure_Flack 0.06(4)
_refine_ls_extinction_method none
_refine_ls_goodness_of_fit_ref 1.016
_refine_ls_hydrogen_treatment mixed
_refine_ls_matrix_type full
_refine_ls_number_parameters 577
_refine_ls_number_reflns 8868
_refine_ls_number_restraints 56
_refine_ls_restrained_S_all 1.016
_refine_ls_R_factor_all 0.0677
_refine_ls_R_factor_gt 0.0466
_refine_ls_shift/su_max 0.000
_refine_ls_shift/su_mean 0.000
_refine_ls_structure_factor_coef Fsqd
_refine_ls_weighting_details 'w=1/[\s^2^(Fo^2^)+(0.0468P)^2^+1.0888P] where P=(Fo^2^+2Fc^2^)/3'
_refine_ls_weighting_scheme calc
_refine_ls_wR_factor_gt 0.0964
_refine_ls_wR_factor_ref 0.1040
_reflns_Friedel_coverage 0.799
_reflns_Friedel_fraction_full 0.998
_reflns_Friedel_fraction_max 0.994
_reflns_number_gt 7140
_reflns_number_total 8868
_reflns_threshold_expression 'I > 2\s(I)'
_cod_data_source_file ja7b04363_si_003.cif
_cod_data_source_block lsp242_0m_sq
_cod_database_code 4131341
_shelx_shelxl_version_number 2016/6
_shelx_space_group_comment
; 
The symmetry employed for this shelxl refinement is uniquely defined 
by the following loop, which should always be used as a source of 
symmetry information in preference to the above space-group names. 
They are only intended as comments. 
;
_shelx_estimated_absorpt_t_min 0.877
_shelx_estimated_absorpt_t_max 0.994

loop_
_space_group_symop_operation_xyz
'x, y, z'
'-x, -y, z'
'-x+1/2, y+1/2, -z'
'x+1/2, -y+1/2, -z'

loop_
_atom_site_label
_atom_site_type_symbol
_atom_site_fract_x
_atom_site_fract_y
_atom_site_fract_z
_atom_site_U_iso_or_equiv
_atom_site_adp_type
_atom_site_occupancy
_atom_site_site_symmetry_order
_atom_site_calc_flag
_atom_site_refinement_flags_posn
_atom_site_refinement_flags_adp
_atom_site_refinement_flags_occupancy
_atom_site_disorder_assembly
_atom_site_disorder_group
N1 N 0.42505(14) 0.5305(2) 0.47905(18) 0.0257(7) Uani 1 1 d . . . . .
C2 C 0.40380(16) 0.5620(3) 0.5498(2) 0.0258(8) Uani 1 1 d . . . . .
S3 S 0.37601(4) 0.68000(7) 0.55143(5) 0.0240(2) Uani 1 1 d . . . . .
O3 O 0.35225(13) 0.61133(19) 0.70214(15) 0.0304(6) Uani 1 1 d . . . . .
C4 C 0.39799(16) 0.6899(3) 0.4467(2) 0.0247(8) Uani 1 1 d . . . . .
O4 O 0.42471(13) 0.1791(2) 0.40424(16) 0.0377(7) Uani 1 1 d . . . . .
C5 C 0.39401(18) 0.7717(3) 0.3967(2) 0.0298(9) Uani 1 1 d . . . . .
H5 H 0.377208 0.830216 0.417224 0.036 Uiso 1 1 calc R U . . .
C6 C 0.4157(2) 0.7637(3) 0.3160(2) 0.0342(10) Uani 1 1 d . . . . .
C7 C 0.4380(2) 0.6767(3) 0.2853(2) 0.0421(11) Uani 1 1 d . . . . .
H7 H 0.451313 0.672778 0.228753 0.050 Uiso 1 1 calc R U . . .
C8 C 0.4412(2) 0.5965(3) 0.3358(2) 0.0375(11) Uani 1 1 d . . . . .
H8 H 0.456380 0.537340 0.314374 0.045 Uiso 1 1 calc R U . . .
C9 C 0.42182(17) 0.6033(3) 0.4189(2) 0.0267(9) Uani 1 1 d . . . . .
N10 N 0.40247(15) 0.5052(2) 0.62119(19) 0.0247(8) Uani 1 1 d . . . . .
H10 H 0.4225(16) 0.452(3) 0.621(2) 0.021(11) Uiso 1 1 d . . . . .
C11 C 0.37556(18) 0.5323(3) 0.6945(2) 0.0257(8) Uani 1 1 d . . . . .
C12 C 0.37599(18) 0.4587(3) 0.7637(2) 0.0298(9) Uani 1 1 d . . . . .
H12 H 0.405367 0.405753 0.750974 0.036 Uiso 1 1 calc R U . . .
C13 C 0.3856(2) 0.4972(3) 0.8530(2) 0.0385(11) Uani 1 1 d . . . . .
H13A H 0.427195 0.486492 0.874646 0.046 Uiso 1 1 calc R U . . .
H13B H 0.373400 0.565370 0.859969 0.046 Uiso 1 1 calc R U . . .
C14 C 0.3389(2) 0.4253(3) 0.8870(2) 0.0359(10) Uani 1 1 d . . . . .
C15 C 0.31297(18) 0.4163(3) 0.7925(2) 0.0295(9) Uani 1 1 d . . . . .
C16 C 0.29613(18) 0.3196(3) 0.7562(2) 0.0317(9) Uani 1 1 d . . . . .
C17 C 0.2487(2) 0.2655(3) 0.7900(3) 0.0441(12) Uani 1 1 d . . . . .
H17 H 0.228786 0.287505 0.839216 0.053 Uiso 1 1 calc R U . . .
C18 C 0.2302(2) 0.1805(4) 0.7530(3) 0.0538(13) Uani 1 1 d . . . . .
H18 H 0.197638 0.145087 0.776864 0.065 Uiso 1 1 calc R U . . .
C19 C 0.2582(2) 0.1465(3) 0.6824(3) 0.0481(12) Uani 1 1 d . . . . .
H19 H 0.245178 0.088082 0.656999 0.058 Uiso 1 1 calc R U . . .
C20 C 0.3053(3) 0.1978(4) 0.6489(3) 0.0570(14) Uani 1 1 d . . . . .
H20 H 0.325266 0.174693 0.600049 0.068 Uiso 1 1 calc R U . . .
C21 C 0.3241(2) 0.2830(3) 0.6854(3) 0.0446(12) Uani 1 1 d . . . . .
H21 H 0.357029 0.317370 0.661226 0.054 Uiso 1 1 calc R U . . .
O22 O 0.41669(14) 0.8395(2) 0.25977(16) 0.0444(8) Uani 1 1 d . . . . .
C23 C 0.4031(2) 0.9324(3) 0.2933(3) 0.0501(13) Uani 1 1 d . . . . .
H23A H 0.431212 0.947834 0.339838 0.060 Uiso 1 1 calc R U . . .
H23B H 0.361044 0.933708 0.315186 0.060 Uiso 1 1 calc R U . . .
C24 C 0.4102(3) 1.0047(4) 0.2232(3) 0.0725(19) Uani 1 1 d . . . . .
H24A H 0.402962 1.069706 0.244880 0.109 Uiso 1 1 calc R U . . .
H24B H 0.380863 0.990430 0.178688 0.109 Uiso 1 1 calc R U . . .
H24C H 0.451487 1.000726 0.200437 0.109 Uiso 1 1 calc R U . . .
C25 C 0.2974(2) 0.4611(3) 0.9561(3) 0.0444(11) Uani 1 1 d . . . . .
C25' C 0.28675(19) 0.2619(3) 0.1784(2) 0.0294(10) Uani 1 1 d . . . . .
C26 C 0.3076(3) 0.5435(4) 0.9966(3) 0.0589(14) Uani 1 1 d . . . . .
H26A H 0.281374 0.562980 1.040761 0.071 Uiso 1 1 calc R U . . .
H26B H 0.341196 0.582824 0.981423 0.071 Uiso 1 1 calc R U . . .
C26' C 0.3175(2) 0.2072(3) 0.1248(2) 0.0393(11) Uani 1 1 d . . . . .
H23C H 0.296559 0.171423 0.083105 0.047 Uiso 1 1 calc R U . . .
H23D H 0.360541 0.203745 0.128324 0.047 Uiso 1 1 calc R U . . .
C27 C 0.2446(3) 0.3998(4) 0.9803(3) 0.0572(14) Uani 1 1 d . . . . .
H27A H 0.229849 0.419544 1.035693 0.086 Uiso 1 1 calc R U . . .
H27B H 0.257239 0.332165 0.982227 0.086 Uiso 1 1 calc R U . . .
H27C H 0.212078 0.407565 0.938930 0.086 Uiso 1 1 calc R U . . .
C27' C 0.21891(19) 0.2665(3) 0.1721(2) 0.0344(10) Uani 1 1 d . . . . .
H24D H 0.205645 0.233477 0.120898 0.052 Uiso 1 1 calc R U . . .
H24E H 0.205938 0.333998 0.170088 0.052 Uiso 1 1 calc R U . . .
H24F H 0.200792 0.234975 0.221037 0.052 Uiso 1 1 calc R U . . .
C28 C 0.3704(2) 0.3317(4) 0.9159(3) 0.0504(12) Uani 1 1 d . . . . .
H28A H 0.339597 0.283243 0.929674 0.076 Uiso 1 1 calc R U . . .
H28B H 0.395132 0.344994 0.965714 0.076 Uiso 1 1 calc R U . . .
H28C H 0.396464 0.307379 0.870849 0.076 Uiso 1 1 calc R U . . .
C28' C 0.3099(2) 0.4307(3) 0.2208(2) 0.0323(10) Uani 1 1 d . . . . .
H25A H 0.266488 0.445817 0.221650 0.048 Uiso 1 1 calc R U . . .
H25B H 0.326341 0.443754 0.164791 0.048 Uiso 1 1 calc R U . . .
H25C H 0.331069 0.470828 0.262139 0.048 Uiso 1 1 calc R U . . .
C29 C 0.26069(19) 0.4865(3) 0.7781(2) 0.0340(10) Uani 1 1 d . . . . .
H29A H 0.224346 0.463000 0.807048 0.051 Uiso 1 1 calc R U . . .
H29B H 0.252413 0.491451 0.717842 0.051 Uiso 1 1 calc R U . . .
H29C H 0.271740 0.550033 0.800072 0.051 Uiso 1 1 calc R U . . .
C29' C 0.29248(19) 0.1996(3) 0.3583(2) 0.0284(9) Uani 1 1 d . . . . .
H26C H 0.250870 0.187353 0.339283 0.043 Uiso 1 1 calc R U . . .
H26D H 0.295386 0.186924 0.418603 0.043 Uiso 1 1 calc R U . . .
H26E H 0.320499 0.157084 0.328070 0.043 Uiso 1 1 calc R U . . .
N1' N 0.47328(14) 0.3254(2) 0.61629(18) 0.0292(8) Uani 1 1 d . . . . .
C2' C 0.46287(16) 0.2747(3) 0.5491(2) 0.0271(9) Uani 1 1 d . . . . .
S3' S 0.48414(5) 0.15334(7) 0.55246(6) 0.0332(2) Uani 1 1 d . . . . .
C4' C 0.51099(17) 0.1736(3) 0.6544(2) 0.0322(9) Uani 1 1 d . . . . .
C5' C 0.53938(18) 0.1074(3) 0.7064(3) 0.0363(10) Uani 1 1 d . . . . .
H5' H 0.546218 0.042876 0.688993 0.044 Uiso 1 1 calc R U . . .
C6' C 0.55731(19) 0.1394(3) 0.7846(3) 0.0383(11) Uani 1 1 d . . . . .
C7' C 0.5475(2) 0.2343(4) 0.8096(3) 0.0430(12) Uani 1 1 d . . . . .
H7' H 0.560227 0.254652 0.863698 0.052 Uiso 1 1 calc R U . . .
C8' C 0.51938(18) 0.2991(3) 0.7567(2) 0.0349(10) Uani 1 1 d . . . . .
H8' H 0.512854 0.363801 0.773978 0.042 Uiso 1 1 calc R U . . .
C9' C 0.50069(17) 0.2682(3) 0.6775(2) 0.0296(10) Uani 1 1 d . . . . .
N10' N 0.43618(16) 0.3148(3) 0.4797(2) 0.0290(8) Uani 1 1 d . . . . .
H10' H 0.433(2) 0.369(3) 0.478(3) 0.031(13) Uiso 1 1 d . . . . .
C11' C 0.41532(18) 0.2650(3) 0.4112(2) 0.0293(9) Uani 1 1 d . . . . .
C12' C 0.37967(18) 0.3254(3) 0.3502(2) 0.0275(9) Uani 1 1 d . . . . .
H12' H 0.386840 0.395394 0.361195 0.033 Uiso 1 1 calc R U . . .
C13' C 0.38716(19) 0.3036(3) 0.2567(2) 0.0322(10) Uani 1 1 d . . . . .
H13C H 0.398880 0.236092 0.244825 0.039 Uiso 1 1 calc R U . . .
H13D H 0.414413 0.349194 0.227273 0.039 Uiso 1 1 calc R U . . .
C14' C 0.31923(18) 0.3242(3) 0.2424(2) 0.0274(9) Uani 1 1 d . . . . .
C15' C 0.30917(17) 0.3049(3) 0.3408(2) 0.0245(9) Uani 1 1 d . . . . .
C16' C 0.26758(17) 0.3699(3) 0.3913(2) 0.0253(9) Uani 1 1 d . . . . .
C17' C 0.20605(18) 0.3783(3) 0.3735(2) 0.0284(9) Uani 1 1 d . . . . .
H17' H 0.189890 0.345100 0.326398 0.034 Uiso 1 1 calc R U . . .
C18' C 0.16773(18) 0.4336(3) 0.4224(2) 0.0306(9) Uani 1 1 d . . . . .
H18' H 0.125931 0.438466 0.408301 0.037 Uiso 1 1 calc R U . . .
C19' C 0.19004(19) 0.4820(3) 0.4918(2) 0.0302(10) Uani 1 1 d . . . . .
H19' H 0.163840 0.520141 0.525546 0.036 Uiso 1 1 calc R U . . .
C20' C 0.25050(19) 0.4741(3) 0.5111(2) 0.0340(10) Uani 1 1 d . . . . .
H20' H 0.266340 0.507083 0.558565 0.041 Uiso 1 1 calc R U . . .
C21' C 0.28852(18) 0.4185(3) 0.4620(2) 0.0318(10) Uani 1 1 d . . . . .
H21' H 0.330134 0.413243 0.476972 0.038 Uiso 1 1 calc R U . . .
O22' O 0.58547(15) 0.0821(2) 0.8434(2) 0.0560(9) Uani 1 1 d . . . . .
C23' C 0.6049(4) -0.0174(6) 0.8083(6) 0.043(2) Uani 0.726(17) 1 d D U P A 1
H90A H 0.569004 -0.055744 0.791430 0.052 Uiso 0.726(17) 1 calc R U P A 1
H90B H 0.632069 -0.009851 0.759354 0.052 Uiso 0.726(17) 1 calc R U P A 1
C24' C 0.6376(5) -0.0643(6) 0.8804(6) 0.069(4) Uani 0.726(17) 1 d D U P A 1
H91A H 0.649648 -0.129785 0.864465 0.103 Uiso 0.726(17) 1 calc R U P A 1
H91B H 0.610667 -0.067078 0.929236 0.103 Uiso 0.726(17) 1 calc R U P A 1
H91C H 0.673847 -0.026623 0.894377 0.103 Uiso 0.726(17) 1 calc R U P A 1
C23A C 0.5878(11) -0.0076(15) 0.8476(15) 0.038(6) Uani 0.274(17) 1 d D U P A 2
H92A H 0.622079 -0.028907 0.811872 0.046 Uiso 0.274(17) 1 calc R U P A 2
H92B H 0.550254 -0.033098 0.821784 0.046 Uiso 0.274(17) 1 calc R U P A 2
C24A C 0.5952(18) -0.056(2) 0.9330(19) 0.113(11) Uani 0.274(17) 1 d D U P A 2
H93A H 0.601989 -0.125604 0.924920 0.169 Uiso 0.274(17) 1 calc R U P A 2
H93B H 0.558243 -0.046718 0.966239 0.169 Uiso 0.274(17) 1 calc R U P A 2
H93C H 0.629907 -0.028296 0.962518 0.169 Uiso 0.274(17) 1 calc R U P A 2

loop_
_atom_site_aniso_label
_atom_site_aniso_U_11
_atom_site_aniso_U_22
_atom_site_aniso_U_33
_atom_site_aniso_U_23
_atom_site_aniso_U_13
_atom_site_aniso_U_12
N1 0.0263(18) 0.0221(18) 0.0287(17) -0.0003(14) 0.0034(13) -0.0008(15)
C2 0.026(2) 0.021(2) 0.0303(19) 0.0023(18) -0.0004(17) -0.0014(17)
S3 0.0317(5) 0.0170(5) 0.0232(4) 0.0009(4) 0.0020(4) 0.0017(4)
O3 0.0474(18) 0.0171(15) 0.0268(13) 0.0007(11) 0.0059(12) 0.0004(14)
C4 0.0252(19) 0.024(2) 0.0252(17) -0.0036(18) 0.0009(16) -0.0022(17)
O4 0.0473(18) 0.0219(17) 0.0438(16) 0.0000(13) 0.0001(13) 0.0091(15)
C5 0.036(2) 0.025(2) 0.029(2) 0.0028(17) 0.0001(17) 0.0009(19)
C6 0.041(3) 0.030(2) 0.032(2) 0.0065(19) 0.0026(18) 0.000(2)
C7 0.061(3) 0.037(3) 0.028(2) 0.002(2) 0.017(2) -0.003(2)
C8 0.052(3) 0.025(2) 0.036(2) -0.0062(19) 0.015(2) 0.001(2)
C9 0.030(2) 0.018(2) 0.032(2) 0.0019(16) 0.0036(17) -0.0024(18)
N10 0.0300(19) 0.0139(18) 0.0302(17) 0.0038(14) 0.0035(14) 0.0026(16)
C11 0.031(2) 0.020(2) 0.0256(19) -0.0002(16) 0.0002(17) -0.006(2)
C12 0.032(2) 0.025(2) 0.032(2) 0.0056(17) -0.0018(18) 0.001(2)
C13 0.050(3) 0.037(3) 0.028(2) 0.0074(19) -0.008(2) -0.001(2)
C14 0.046(3) 0.033(3) 0.029(2) 0.0088(18) 0.0019(19) 0.004(2)
C15 0.037(2) 0.023(2) 0.028(2) 0.0089(17) 0.0065(17) 0.0046(19)
C16 0.035(2) 0.021(2) 0.039(2) 0.0071(19) 0.0088(18) 0.004(2)
C17 0.052(3) 0.028(3) 0.052(3) 0.000(2) 0.019(2) -0.004(2)
C18 0.049(3) 0.030(3) 0.082(4) -0.001(3) 0.019(3) -0.009(3)
C19 0.060(3) 0.024(2) 0.060(3) 0.001(2) 0.015(2) -0.004(2)
C20 0.078(4) 0.034(3) 0.059(3) -0.010(2) 0.031(3) -0.018(3)
C21 0.056(3) 0.027(3) 0.051(3) -0.003(2) 0.028(2) -0.013(2)
O22 0.059(2) 0.041(2) 0.0339(15) 0.0141(14) 0.0100(14) 0.0024(17)
C23 0.064(3) 0.034(3) 0.052(3) 0.018(2) 0.017(2) 0.015(3)
C24 0.083(4) 0.057(4) 0.078(4) 0.041(3) 0.034(3) 0.023(3)
C25 0.064(3) 0.043(3) 0.027(2) 0.012(2) 0.001(2) 0.010(2)
C25' 0.048(3) 0.020(2) 0.0203(18) 0.0086(16) 0.0053(17) 0.0009(19)
C26 0.091(4) 0.056(4) 0.029(2) 0.002(2) 0.001(3) 0.002(3)
C26' 0.059(3) 0.029(3) 0.029(2) -0.0015(18) 0.004(2) -0.001(2)
C27 0.076(4) 0.055(3) 0.041(3) 0.013(2) 0.022(3) 0.006(3)
C27' 0.053(3) 0.021(2) 0.029(2) 0.0033(18) 0.0029(19) -0.002(2)
C28 0.059(3) 0.051(3) 0.041(2) 0.019(2) 0.000(2) 0.012(3)
C28' 0.045(3) 0.025(2) 0.0263(19) 0.0028(17) 0.0089(18) 0.001(2)
C29 0.040(3) 0.031(3) 0.031(2) 0.0053(18) 0.0089(19) 0.006(2)
C29' 0.041(2) 0.022(2) 0.0229(18) 0.0041(16) 0.0027(17) 0.0009(18)
N1' 0.0287(18) 0.027(2) 0.0323(17) 0.0068(15) 0.0070(13) 0.0037(16)
C2' 0.025(2) 0.021(2) 0.035(2) 0.0031(19) 0.0067(18) 0.0045(17)
S3' 0.0387(6) 0.0202(5) 0.0407(5) 0.0059(5) 0.0100(5) 0.0062(5)
C4' 0.027(2) 0.026(2) 0.044(2) 0.0080(19) 0.0111(18) 0.001(2)
C5' 0.028(2) 0.022(2) 0.059(3) 0.017(2) 0.008(2) 0.0015(19)
C6' 0.030(2) 0.031(3) 0.054(3) 0.021(2) -0.003(2) -0.003(2)
C7' 0.037(3) 0.047(3) 0.045(3) 0.018(2) -0.008(2) -0.003(2)
C8' 0.033(2) 0.030(3) 0.041(2) 0.0090(19) 0.0007(19) 0.002(2)
C9' 0.025(2) 0.026(2) 0.038(2) 0.0122(19) 0.0101(17) 0.0051(18)
N10' 0.036(2) 0.017(2) 0.0338(18) 0.0031(16) 0.0051(14) 0.0058(17)
C11' 0.031(2) 0.022(3) 0.035(2) 0.0000(18) 0.0082(18) 0.0007(19)
C12' 0.036(2) 0.019(2) 0.0277(18) 0.0038(16) 0.0072(17) 0.0033(19)
C13' 0.042(3) 0.025(2) 0.030(2) 0.0050(17) 0.0117(18) 0.003(2)
C14' 0.039(2) 0.018(2) 0.0254(18) 0.0042(16) 0.0072(16) -0.0007(19)
C15' 0.033(2) 0.017(2) 0.0231(18) 0.0032(15) 0.0045(16) 0.0012(18)
C16' 0.034(2) 0.019(2) 0.0236(18) 0.0056(15) 0.0060(16) -0.0026(17)
C17' 0.037(2) 0.028(2) 0.0203(18) -0.0037(16) -0.0008(17) -0.0029(19)
C18' 0.026(2) 0.034(2) 0.031(2) -0.0011(18) 0.0029(17) 0.0009(19)
C19' 0.035(2) 0.026(2) 0.030(2) -0.0028(17) 0.0089(18) -0.0008(19)
C20' 0.036(2) 0.035(3) 0.031(2) -0.0123(19) -0.0009(19) -0.003(2)
C21' 0.028(2) 0.034(2) 0.033(2) -0.0039(19) -0.0002(17) 0.0011(19)
O22' 0.051(2) 0.038(2) 0.079(2) 0.0298(18) -0.0217(18) -0.0033(17)
C23' 0.051(5) 0.029(4) 0.049(5) 0.015(4) -0.016(4) -0.005(3)
C24' 0.086(7) 0.035(4) 0.085(6) 0.019(4) -0.046(5) 0.003(4)
C23A 0.042(9) 0.031(9) 0.042(10) -0.002(8) -0.022(8) -0.004(7)
C24A 0.14(2) 0.083(16) 0.120(19) 0.012(15) -0.026(17) 0.025(16)

loop_
_atom_type_symbol
_atom_type_description
_atom_type_scat_dispersion_real
_atom_type_scat_dispersion_imag
_atom_type_scat_source
C C 0.0033 0.0016 'International Tables Vol C Tables 4.2.6.8 and 6.1.1.4'
H H 0.0000 0.0000 'International Tables Vol C Tables 4.2.6.8 and 6.1.1.4'
N N 0.0061 0.0033 'International Tables Vol C Tables 4.2.6.8 and 6.1.1.4'
S S 0.1246 0.1234 'International Tables Vol C Tables 4.2.6.8 and 6.1.1.4'
O O 0.0106 0.0060 'International Tables Vol C Tables 4.2.6.8 and 6.1.1.4'

loop_
_geom_angle_atom_site_label_1
_geom_angle_atom_site_label_2
_geom_angle_atom_site_label_3
_geom_angle
C2 N1 C9 109.6(3)
N1 C2 N10 122.1(3)
N1 C2 S3 117.1(3)
N10 C2 S3 120.8(3)
C4 S3 C2 87.81(18)
C9 C4 C5 123.3(3)
C9 C4 S3 110.1(3)
C5 C4 S3 126.6(3)
C6 C5 C4 116.6(4)
C6 C5 H5 121.7
C4 C5 H5 121.7
C5 C6 O22 123.4(4)
C5 C6 C7 121.4(4)
O22 C6 C7 115.2(3)
C8 C7 C6 120.9(4)
C8 C7 H7 119.5
C6 C7 H7 119.5
C7 C8 C9 119.0(4)
C7 C8 H8 120.5
C9 C8 H8 120.5
C4 C9 C8 118.7(4)
C4 C9 N1 115.3(3)
C8 C9 N1 126.1(4)
C11 N10 C2 123.9(3)
C11 N10 H10 118(2)
C2 N10 H10 118(2)
O3 C11 N10 121.1(3)
O3 C11 C12 122.8(3)
N10 C11 C12 116.1(3)
C11 C12 C13 116.4(3)
C11 C12 C15 117.5(3)
C13 C12 C15 88.9(3)
C11 C12 H12 110.8
C13 C12 H12 110.8
C15 C12 H12 110.8
C14 C13 C12 90.5(3)
C14 C13 H13A 113.6
C12 C13 H13A 113.6
C14 C13 H13B 113.6
C12 C13 H13B 113.6
H13A C13 H13B 110.8
C25 C14 C13 116.7(4)
C25 C14 C28 109.3(3)
C13 C14 C28 110.6(4)
C25 C14 C15 119.3(3)
C13 C14 C15 87.6(3)
C28 C14 C15 111.9(3)
C16 C15 C29 108.9(3)
C16 C15 C12 115.9(3)
C29 C15 C12 112.5(3)
C16 C15 C14 121.0(3)
C29 C15 C14 111.0(3)
C12 C15 C14 86.0(3)
C21 C16 C17 116.8(4)
C21 C16 C15 122.1(4)
C17 C16 C15 121.0(4)
C18 C17 C16 121.0(4)
C18 C17 H17 119.5
C16 C17 H17 119.5
C19 C18 C17 120.9(4)
C19 C18 H18 119.5
C17 C18 H18 119.5
C20 C19 C18 118.9(5)
C20 C19 H19 120.5
C18 C19 H19 120.5
C19 C20 C21 120.6(4)
C19 C20 H20 119.7
C21 C20 H20 119.7
C20 C21 C16 121.7(4)
C20 C21 H21 119.2
C16 C21 H21 119.2
C6 O22 C23 116.1(3)
O22 C23 C24 107.5(4)
O22 C23 H23A 110.2
C24 C23 H23A 110.2
O22 C23 H23B 110.2
C24 C23 H23B 110.2
H23A C23 H23B 108.5
C23 C24 H24A 109.5
C23 C24 H24B 109.5
H24A C24 H24B 109.5
C23 C24 H24C 109.5
H24A C24 H24C 109.5
H24B C24 H24C 109.5
C26 C25 C27 119.7(4)
C26 C25 C14 122.1(5)
C27 C25 C14 118.2(4)
C26' C25' C27' 119.3(4)
C26' C25' C14' 121.1(4)
C27' C25' C14' 119.4(3)
C25 C26 H26A 120.0
C25 C26 H26B 120.0
H26A C26 H26B 120.0
C25' C26' H23C 120.0
C25' C26' H23D 120.0
H23C C26' H23D 120.0
C25 C27 H27A 109.5
C25 C27 H27B 109.5
H27A C27 H27B 109.5
C25 C27 H27C 109.5
H27A C27 H27C 109.5
H27B C27 H27C 109.5
C25' C27' H24D 109.5
C25' C27' H24E 109.5
H24D C27' H24E 109.5
C25' C27' H24F 109.5
H24D C27' H24F 109.5
H24E C27' H24F 109.5
C14 C28 H28A 109.5
C14 C28 H28B 109.5
H28A C28 H28B 109.5
C14 C28 H28C 109.5
H28A C28 H28C 109.5
H28B C28 H28C 109.5
C14' C28' H25A 109.5
C14' C28' H25B 109.5
H25A C28' H25B 109.5
C14' C28' H25C 109.5
H25A C28' H25C 109.5
H25B C28' H25C 109.5
C15 C29 H29A 109.5
C15 C29 H29B 109.5
H29A C29 H29B 109.5
C15 C29 H29C 109.5
H29A C29 H29C 109.5
H29B C29 H29C 109.5
C15' C29' H26C 109.5
C15' C29' H26D 109.5
H26C C29' H26D 109.5
C15' C29' H26E 109.5
H26C C29' H26E 109.5
H26D C29' H26E 109.5
C2' N1' C9' 110.1(3)
N1' C2' N10' 121.4(3)
N1' C2' S3' 116.6(3)
N10' C2' S3' 122.0(3)
C2' S3' C4' 88.0(2)
C9' C4' C5' 122.9(4)
C9' C4' S3' 110.1(3)
C5' C4' S3' 126.9(3)
C6' C5' C4' 117.1(4)
C6' C5' H5' 121.4
C4' C5' H5' 121.4
O22' C6' C5' 123.9(4)
O22' C6' C7' 114.9(4)
C5' C6' C7' 121.2(4)
C8' C7' C6' 120.7(4)
C8' C7' H7' 119.6
C6' C7' H7' 119.6
C7' C8' C9' 119.1(4)
C7' C8' H8' 120.5
C9' C8' H8' 120.5
C4' C9' N1' 115.1(4)
C4' C9' C8' 118.9(4)
N1' C9' C8' 125.9(4)
C2' N10' C11' 125.6(4)
C2' N10' H10' 118(3)
C11' N10' H10' 117(3)
O4 C11' N10' 120.7(4)
O4 C11' C12' 125.1(4)
N10' C11' C12' 114.1(3)
C11' C12' C13' 117.6(3)
C11' C12' C15' 118.2(3)
C13' C12' C15' 88.7(3)
C11' C12' H12' 110.2
C13' C12' H12' 110.2
C15' C12' H12' 110.2
C12' C13' C14' 90.2(3)
C12' C13' H13C 113.6
C14' C13' H13C 113.6
C12' C13' H13D 113.6
C14' C13' H13D 113.6
H13C C13' H13D 110.9
C25' C14' C28' 109.6(3)
C25' C14' C13' 116.9(3)
C28' C14' C13' 110.0(3)
C25' C14' C15' 119.8(3)
C28' C14' C15' 111.2(3)
C13' C14' C15' 87.6(3)
C16' C15' C29' 109.0(3)
C16' C15' C12' 115.8(3)
C29' C15' C12' 112.9(3)
C16' C15' C14' 120.2(3)
C29' C15' C14' 111.7(3)
C12' C15' C14' 85.8(3)
C17' C16' C21' 116.6(3)
C17' C16' C15' 122.0(3)
C21' C16' C15' 121.2(3)
C18' C17' C16' 121.8(3)
C18' C17' H17' 119.1
C16' C17' H17' 119.1
C17' C18' C19' 120.2(4)
C17' C18' H18' 119.9
C19' C18' H18' 119.9
C20' C19' C18' 119.1(4)
C20' C19' H19' 120.5
C18' C19' H19' 120.5
C19' C20' C21' 120.4(4)
C19' C20' H20' 119.8
C21' C20' H20' 119.8
C20' C21' C16' 121.9(4)
C20' C21' H21' 119.0
C16' C21' H21' 119.0
C23A O22' C6' 129.2(9)
C6' O22' C23' 113.1(4)
C24' C23' O22' 104.0(6)
C24' C23' H90A 111.0
O22' C23' H90A 111.0
C24' C23' H90B 111.0
O22' C23' H90B 111.0
H90A C23' H90B 109.0
C23' C24' H91A 109.5
C23' C24' H91B 109.5
H91A C24' H91B 109.5
C23' C24' H91C 109.5
H91A C24' H91C 109.5
H91B C24' H91C 109.5
O22' C23A C24A 119.6(19)
O22' C23A H92A 107.4
C24A C23A H92A 107.4
O22' C23A H92B 107.4
C24A C23A H92B 107.4
H92A C23A H92B 107.0
C23A C24A H93A 109.5
C23A C24A H93B 109.5
H93A C24A H93B 109.5
C23A C24A H93C 109.5
H93A C24A H93C 109.5
H93B C24A H93C 109.5

loop_
_geom_bond_atom_site_label_1
_geom_bond_atom_site_label_2
_geom_bond_distance
N1 C2 1.296(5)
N1 C9 1.395(5)
C2 N10 1.385(5)
C2 S3 1.749(4)
S3 C4 1.744(4)
O3 C11 1.218(4)
C4 C9 1.384(5)
C4 C5 1.390(5)
O4 C11' 1.215(5)
C5 C6 1.377(6)
C5 H5 0.9500
C6 O22 1.382(5)
C6 C7 1.393(6)
C7 C8 1.375(6)
C7 H7 0.9500
C8 C9 1.395(5)
C8 H8 0.9500
N10 C11 1.364(5)
N10 H10 0.86(4)
C11 C12 1.503(5)
C12 C13 1.535(5)
C12 C15 1.577(6)
C12 H12 1.0000
C13 C14 1.532(6)
C13 H13A 0.9900
C13 H13B 0.9900
C14 C25 1.516(6)
C14 C28 1.543(6)
C14 C15 1.616(5)
C15 C16 1.507(6)
C15 C29 1.526(5)
C16 C21 1.382(5)
C16 C17 1.395(6)
C17 C18 1.380(7)
C17 H17 0.9500
C18 C19 1.367(6)
C18 H18 0.9500
C19 C20 1.366(6)
C19 H19 0.9500
C20 C21 1.382(6)
C20 H20 0.9500
C21 H21 0.9500
O22 C23 1.427(6)
C23 C24 1.511(6)
C23 H23A 0.9900
C23 H23B 0.9900
C24 H24A 0.9800
C24 H24B 0.9800
C24 H24C 0.9800
C25 C26 1.333(7)
C25 C27 1.492(7)
C25' C26' 1.329(6)
C25' C27' 1.499(6)
C25' C14' 1.517(6)
C26 H26A 0.9500
C26 H26B 0.9500
C26' H23C 0.9500
C26' H23D 0.9500
C27 H27A 0.9800
C27 H27B 0.9800
C27 H27C 0.9800
C27' H24D 0.9800
C27' H24E 0.9800
C27' H24F 0.9800
C28 H28A 0.9800
C28 H28B 0.9800
C28 H28C 0.9800
C28' C14' 1.532(6)
C28' H25A 0.9800
C28' H25B 0.9800
C28' H25C 0.9800
C29 H29A 0.9800
C29 H29B 0.9800
C29 H29C 0.9800
C29' C15' 1.532(5)
C29' H26C 0.9800
C29' H26D 0.9800
C29' H26E 0.9800
N1' C2' 1.302(5)
N1' C9' 1.395(5)
C2' N10' 1.371(5)
C2' S3' 1.749(4)
S3' C4' 1.752(4)
C4' C9' 1.383(6)
C4' C5' 1.386(6)
C5' C6' 1.381(6)
C5' H5' 0.9500
C6' O22' 1.377(5)
C6' C7' 1.393(7)
C7' C8' 1.379(6)
C7' H7' 0.9500
C8' C9' 1.396(6)
C8' H8' 0.9500
N10' C11' 1.372(5)
N10' H10' 0.76(5)
C11' C12' 1.505(5)
C12' C13' 1.531(5)
C12' C15' 1.586(5)
C12' H12' 1.0000
C13' C14' 1.540(6)
C13' H13C 0.9900
C13' H13D 0.9900
C14' C15' 1.607(5)
C15' C16' 1.517(5)
C16' C17' 1.390(5)
C16' C21' 1.392(5)
C17' C18' 1.382(5)
C17' H17' 0.9500
C18' C19' 1.385(5)
C18' H18' 0.9500
C19' C20' 1.371(6)
C19' H19' 0.9500
C20' C21' 1.382(5)
C20' H20' 0.9500
C21' H21' 0.9500
O22' C23A 1.25(2)
O22' C23' 1.550(10)
C23' C24' 1.505(8)
C23' H90A 0.9900
C23' H90B 0.9900
C24' H91A 0.9800
C24' H91B 0.9800
C24' H91C 0.9800
C23A C24A 1.530(13)
C23A H92A 0.9900
C23A H92B 0.9900
C24A H93A 0.9800
C24A H93B 0.9800
C24A H93C 0.9800

loop_
_geom_hbond_atom_site_label_D
_geom_hbond_atom_site_label_H
_geom_hbond_atom_site_label_A
_geom_hbond_distance_DH
_geom_hbond_distance_HA
_geom_hbond_distance_DA
_geom_hbond_angle_DHA
N10 H10 N1' 0.86(4) 2.08(4) 2.944(5) 178(3)
N10' H10' N1 0.76(5) 2.25(5) 3.004(5) 177(4)

loop_
_geom_torsion_atom_site_label_1
_geom_torsion_atom_site_label_2
_geom_torsion_atom_site_label_3
_geom_torsion_atom_site_label_4
_geom_torsion
C9 N1 C2 N10 -178.9(3)
C9 N1 C2 S3 1.6(4)
N1 C2 S3 C4 -2.4(3)
N10 C2 S3 C4 178.1(3)
C2 S3 C4 C9 2.4(3)
C2 S3 C4 C5 -176.5(4)
C9 C4 C5 C6 -0.4(6)
S3 C4 C5 C6 178.3(3)
C4 C5 C6 O22 -177.8(4)
C4 C5 C6 C7 2.5(6)
C5 C6 C7 C8 -2.3(7)
O22 C6 C7 C8 178.0(4)
C6 C7 C8 C9 -0.3(7)
C5 C4 C9 C8 -2.0(6)
S3 C4 C9 C8 179.1(3)
C5 C4 C9 N1 176.8(3)
S3 C4 C9 N1 -2.1(4)
C7 C8 C9 C4 2.3(6)
C7 C8 C9 N1 -176.4(4)
C2 N1 C9 C4 0.4(5)
C2 N1 C9 C8 179.1(4)
N1 C2 N10 C11 -173.8(4)
S3 C2 N10 C11 5.8(5)
C2 N10 C11 O3 -2.4(6)
C2 N10 C11 C12 176.9(3)
O3 C11 C12 C13 -38.6(6)
N10 C11 C12 C13 142.2(4)
O3 C11 C12 C15 65.1(5)
N10 C11 C12 C15 -114.2(4)
C11 C12 C13 C14 140.8(4)
C15 C12 C13 C14 20.3(3)
C12 C13 C14 C25 -141.6(4)
C12 C13 C14 C28 92.7(4)
C12 C13 C14 C15 -19.8(3)
C11 C12 C15 C16 98.6(4)
C13 C12 C15 C16 -141.9(3)
C11 C12 C15 C29 -27.7(5)
C13 C12 C15 C29 91.8(4)
C11 C12 C15 C14 -138.8(4)
C13 C12 C15 C14 -19.3(3)
C25 C14 C15 C16 -103.2(5)
C13 C14 C15 C16 137.3(4)
C28 C14 C15 C16 26.0(5)
C25 C14 C15 C29 26.2(5)
C13 C14 C15 C29 -93.2(4)
C28 C14 C15 C29 155.5(4)
C25 C14 C15 C12 138.8(4)
C13 C14 C15 C12 19.3(3)
C28 C14 C15 C12 -92.0(4)
C29 C15 C16 C21 110.1(4)
C12 C15 C16 C21 -18.0(5)
C14 C15 C16 C21 -119.6(4)
C29 C15 C16 C17 -65.9(5)
C12 C15 C16 C17 166.0(4)
C14 C15 C16 C17 64.4(5)
C21 C16 C17 C18 -1.2(7)
C15 C16 C17 C18 175.1(4)
C16 C17 C18 C19 0.5(8)
C17 C18 C19 C20 0.3(8)
C18 C19 C20 C21 -0.4(8)
C19 C20 C21 C16 -0.3(8)
C17 C16 C21 C20 1.1(7)
C15 C16 C21 C20 -175.1(5)
C5 C6 O22 C23 9.8(6)
C7 C6 O22 C23 -170.5(4)
C6 O22 C23 C24 176.8(4)
C13 C14 C25 C26 -12.4(6)
C28 C14 C25 C26 114.0(5)
C15 C14 C25 C26 -115.6(5)
C13 C14 C25 C27 169.5(4)
C28 C14 C25 C27 -64.1(5)
C15 C14 C25 C27 66.3(5)
C9' N1' C2' N10' -179.9(3)
C9' N1' C2' S3' 0.5(4)
N1' C2' S3' C4' -1.0(3)
N10' C2' S3' C4' 179.4(3)
C2' S3' C4' C9' 1.2(3)
C2' S3' C4' C5' -178.0(4)
C9' C4' C5' C6' 0.4(6)
S3' C4' C5' C6' 179.5(3)
C4' C5' C6' O22' 179.3(4)
C4' C5' C6' C7' -0.3(6)
O22' C6' C7' C8' -179.7(4)
C5' C6' C7' C8' 0.0(7)
C6' C7' C8' C9' 0.2(6)
C5' C4' C9' N1' 178.0(4)
S3' C4' C9' N1' -1.2(4)
C5' C4' C9' C8' -0.2(6)
S3' C4' C9' C8' -179.5(3)
C2' N1' C9' C4' 0.5(5)
C2' N1' C9' C8' 178.6(4)
C7' C8' C9' C4' -0.1(6)
C7' C8' C9' N1' -178.2(4)
N1' C2' N10' C11' -169.8(3)
S3' C2' N10' C11' 9.7(5)
C2' N10' C11' O4 -7.1(6)
C2' N10' C11' C12' 171.2(3)
O4 C11' C12' C13' -38.3(6)
N10' C11' C12' C13' 143.4(4)
O4 C11' C12' C15' 66.3(5)
N10' C11' C12' C15' -111.9(4)
C11' C12' C13' C14' 142.7(3)
C15' C12' C13' C14' 21.2(3)
C26' C25' C14' C28' 112.0(4)
C27' C25' C14' C28' -64.4(4)
C26' C25' C14' C13' -14.0(5)
C27' C25' C14' C13' 169.6(3)
C26' C25' C14' C15' -117.7(4)
C27' C25' C14' C15' 65.9(5)
C12' C13' C14' C25' -143.4(3)
C12' C13' C14' C28' 90.8(3)
C12' C13' C14' C15' -20.9(3)
C11' C12' C15' C16' 97.1(4)
C13' C12' C15' C16' -142.0(3)
C11' C12' C15' C29' -29.5(4)
C13' C12' C15' C29' 91.4(3)
C11' C12' C15' C14' -141.3(3)
C13' C12' C15' C14' -20.3(3)
C25' C14' C15' C16' -102.4(4)
C28' C14' C15' C16' 27.2(5)
C13' C14' C15' C16' 137.7(4)
C25' C14' C15' C29' 27.1(5)
C28' C14' C15' C29' 156.7(3)
C13' C14' C15' C29' -92.8(3)
C25' C14' C15' C12' 140.1(4)
C28' C14' C15' C12' -90.3(3)
C13' C14' C15' C12' 20.2(3)
C29' C15' C16' C17' -68.8(4)
C12' C15' C16' C17' 162.7(3)
C14' C15' C16' C17' 61.9(5)
C29' C15' C16' C21' 106.2(4)
C12' C15' C16' C21' -22.3(5)
C14' C15' C16' C21' -123.1(4)
C21' C16' C17' C18' 1.3(6)
C15' C16' C17' C18' 176.5(4)
C16' C17' C18' C19' -0.6(6)
C17' C18' C19' C20' 0.0(6)
C18' C19' C20' C21' -0.1(6)
C19' C20' C21' C16' 0.9(6)
C17' C16' C21' C20' -1.4(6)
C15' C16' C21' C20' -176.7(4)
C5' C6' O22' C23A -17.8(18)
C7' C6' O22' C23A 161.9(17)
C5' C6' O22' C23' 9.6(6)
C7' C6' O22' C23' -170.7(5)
C6' O22' C23' C24' 176.5(5)
C6' O22' C23A C24A -152.4(19)
